data_4517891
loop_
_publ_author_name
'Ghosh, Moumita'
'Bera, Santu'
'Schiffmann, Sarah'
'Shimon, Linda J. W.'
'Adler-Abramovich, Lihi'

_publ_section_title
;
 Collagen-Inspired Helical Peptide Coassembly Forms a Rigid Hydrogel with
 Twisted Polyproline II Architecture
;
_journal_name_full 'ACS Nano'
_journal_paper_doi 10.1021/acsnano.0c03085
_journal_year 2020
_chemical_absolute_configuration rmad
_chemical_formula_moiety 'C27 H29 N3 O7'
_chemical_formula_sum 'C27 H29 N3 O7'
_chemical_formula_weight 507.53
_space_group_crystal_system orthorhombic
_space_group_IT_number 19
_space_group_name_Hall 'P 2ac 2ab'
_space_group_name_H-M_alt 'P 21 21 21'
_atom_sites_solution_hydrogens geom
_audit_creation_method SHELXL-2016/4
_cell_angle_alpha 90
_cell_angle_beta 90
_cell_angle_gamma 90
_cell_formula_units_Z 4
_cell_length_a 9.48870(10)
_cell_length_b 9.86390(10)
_cell_length_c 26.3497(2)
_cell_measurement_reflns_used 20193
_cell_measurement_temperature 100(2)
_cell_measurement_theta_max 79.6340
_cell_measurement_theta_min 4.9310
_cell_volume 2466.22(4)
_computing_cell_refinement 'CrysAlisPro 1.171.39.46 (Rigaku OD, 2018)'
_computing_data_collection 'CrysAlisPro 1.171.39.46 (Rigaku OD, 2018)'
_computing_data_reduction 'CrysAlisPro 1.171.39.46 (Rigaku OD, 2018)'
_computing_structure_refinement 'SHELXL-2016/4 (Sheldrick, 2016)'
_computing_structure_solution 'SHELXT 2014/5 (Sheldrick, 2014)'
_diffrn_ambient_temperature 100(2)
_diffrn_measured_fraction_theta_full 0.999
_diffrn_measured_fraction_theta_max 0.993
_diffrn_measurement_device_type 'Rigaku XtaLAB AFC12 (RINC): Kappa dual home/near'
_diffrn_measurement_method 'omega scans'
_diffrn_radiation_type CuK\a
_diffrn_radiation_wavelength 1.54184
_diffrn_reflns_av_R_equivalents 0.0347
_diffrn_reflns_av_unetI/netI 0.0247
_diffrn_reflns_Laue_measured_fraction_full 0.999
_diffrn_reflns_Laue_measured_fraction_max 0.993
_diffrn_reflns_limit_h_max 11
_diffrn_reflns_limit_h_min -12
_diffrn_reflns_limit_k_max 12
_diffrn_reflns_limit_k_min -10
_diffrn_reflns_limit_l_max 33
_diffrn_reflns_limit_l_min -33
_diffrn_reflns_number 27983
_diffrn_reflns_point_group_measured_fraction_full 1.000
_diffrn_reflns_point_group_measured_fraction_max 0.992
_diffrn_reflns_theta_full 67.684
_diffrn_reflns_theta_max 80.068
_diffrn_reflns_theta_min 4.787
_diffrn_source 'micro-focus sealed tube'
_exptl_absorpt_coefficient_mu 0.826
_exptl_absorpt_correction_T_max 0.967
_exptl_absorpt_correction_T_min 0.865
_exptl_absorpt_correction_type multi-scan
_exptl_absorpt_process_details 'CrysAlisPro 1.171.39.46 (Rigaku OD, 2018)'
_exptl_crystal_colour colourless
_exptl_crystal_density_diffrn 1.367
_exptl_crystal_description tablet
_exptl_crystal_F_000 1072
_exptl_crystal_size_max 0.830
_exptl_crystal_size_mid 0.146
_exptl_crystal_size_min 0.040
_refine_diff_density_max 0.253
_refine_diff_density_min -0.209
_refine_diff_density_rms 0.041
_refine_ls_abs_structure_details
;
 Flack x determined using 2240 quotients [(I+)-(I-)]/[(I+)+(I-)]
 (Parsons, Flack and Wagner, Acta Cryst. B69 (2013) 249-259).
;
_refine_ls_abs_structure_Flack -0.01(5)
_refine_ls_extinction_method none
_refine_ls_goodness_of_fit_ref 1.043
_refine_ls_hydrogen_treatment constr
_refine_ls_matrix_type full
_refine_ls_number_parameters 336
_refine_ls_number_reflns 5348
_refine_ls_number_restraints 0
_refine_ls_restrained_S_all 1.043
_refine_ls_R_factor_all 0.0313
_refine_ls_R_factor_gt 0.0308
_refine_ls_shift/su_max 0.000
_refine_ls_shift/su_mean 0.000
_refine_ls_structure_factor_coef Fsqd
_refine_ls_weighting_details 'w=1/[\s^2^(Fo^2^)+(0.0365P)^2^+0.6882P] where P=(Fo^2^+2Fc^2^)/3'
_refine_ls_weighting_scheme calc
_refine_ls_wR_factor_gt 0.0769
_refine_ls_wR_factor_ref 0.0773
_reflns_Friedel_coverage 0.756
_reflns_Friedel_fraction_full 1.000
_reflns_Friedel_fraction_max 0.991
_reflns_number_gt 5261
_reflns_number_total 5348
_reflns_threshold_expression 'I > 2\s(I)'
_cod_data_source_file nn0c03085_si_002.cif
_cod_data_source_block FmocGPH
_cod_database_code 4517891
_shelx_shelxl_version_number 2016/4
_shelx_space_group_comment
;
The symmetry employed for this shelxl refinement is uniquely defined
by the following loop, which should always be used as a source of
symmetry information in preference to the above space-group names.
They are only intended as comments.
;
_shelx_estimated_absorpt_t_min 0.547
_shelx_estimated_absorpt_t_max 0.968

loop_
_space_group_symop_operation_xyz
'x, y, z'
'-x+1/2, -y, z+1/2'
'-x, y+1/2, -z+1/2'
'x+1/2, -y+1/2, -z'

loop_
_atom_site_label
_atom_site_type_symbol
_atom_site_fract_x
_atom_site_fract_y
_atom_site_fract_z
_atom_site_U_iso_or_equiv
_atom_site_adp_type
_atom_site_occupancy
_atom_site_site_symmetry_order
_atom_site_calc_flag
_atom_site_refinement_flags_posn
_atom_site_refinement_flags_adp
_atom_site_refinement_flags_occupancy
_atom_site_disorder_assembly
_atom_site_disorder_group
O1 O 0.96588(13) 0.60391(13) 0.32544(5) 0.0199(3) Uani 1 1 d . . . . .
O2 O 0.75638(14) 0.51403(14) 0.30058(5) 0.0239(3) Uani 1 1 d . . . . .
O3 O 0.58953(14) 0.55021(14) 0.42335(5) 0.0248(3) Uani 1 1 d . . . . .
O4 O 0.33150(14) 0.34210(13) 0.46502(5) 0.0221(3) Uani 1 1 d . . . . .
O5 O -0.00272(14) 0.37149(13) 0.46521(5) 0.0218(3) Uani 1 1 d . . . . .
O6 O 0.02482(14) 0.34220(13) 0.54891(5) 0.0216(3) Uani 1 1 d . . . . .
H6 H -0.038290 0.286369 0.545013 0.032 Uiso 1 1 calc R U . . .
O7 O 0.25013(16) 0.82389(16) 0.50546(7) 0.0392(4) Uani 1 1 d . . . . .
H7 H 0.225044 0.871844 0.529227 0.059 Uiso 1 1 calc R U . . .
N1 N 0.84930(15) 0.46403(16) 0.37746(6) 0.0206(3) Uani 1 1 d . . . . .
H1 H 0.915841 0.478304 0.398963 0.025 Uiso 1 1 calc R U . . .
N2 N 0.47971(15) 0.39594(14) 0.37534(5) 0.0159(3) Uani 1 1 d . . . . .
N3 N 0.22375(15) 0.54373(14) 0.46157(5) 0.0161(3) Uani 1 1 d . . . . .
C1 C 1.06702(19) 0.79307(19) 0.28003(7) 0.0210(3) Uani 1 1 d . . . . .
H1A H 1.062925 0.839326 0.247149 0.025 Uiso 1 1 calc R U . . .
C2 C 1.22151(19) 0.77217(19) 0.29280(7) 0.0219(4) Uani 1 1 d . . . . .
C3 C 1.3178(2) 0.6846(2) 0.27114(7) 0.0281(4) Uani 1 1 d . . . . .
H3 H 1.290988 0.625682 0.245327 0.034 Uiso 1 1 calc R U . . .
C4 C 1.4566(2) 0.6865(3) 0.28893(9) 0.0375(5) Uani 1 1 d . . . . .
H4 H 1.522682 0.627029 0.275335 0.045 Uiso 1 1 calc R U . . .
C5 C 1.4963(2) 0.7765(3) 0.32675(9) 0.0419(6) Uani 1 1 d . . . . .
H5 H 1.589371 0.777506 0.337851 0.050 Uiso 1 1 calc R U . . .
C6 C 1.3999(2) 0.8651(2) 0.34830(9) 0.0371(5) Uani 1 1 d . . . . .
H6A H 1.427534 0.925578 0.373472 0.045 Uiso 1 1 calc R U . . .
C7 C 1.2612(2) 0.8614(2) 0.33149(7) 0.0267(4) Uani 1 1 d . . . . .
C8 C 1.1349(2) 0.9354(2) 0.34902(7) 0.0286(4) Uani 1 1 d . . . . .
C9 C 1.1142(3) 1.0275(2) 0.38867(9) 0.0391(5) Uani 1 1 d . . . . .
H9 H 1.189634 1.056753 0.408376 0.047 Uiso 1 1 calc R U . . .
C10 C 0.9778(3) 1.0746(2) 0.39805(9) 0.0420(6) Uani 1 1 d . . . . .
H10 H 0.962667 1.135696 0.424363 0.050 Uiso 1 1 calc R U . . .
C11 C 0.8653(3) 1.0320(2) 0.36899(9) 0.0388(5) Uani 1 1 d . . . . .
H11 H 0.775371 1.064779 0.375895 0.047 Uiso 1 1 calc R U . . .
C12 C 0.8850(2) 0.9409(2) 0.32959(8) 0.0296(4) Uani 1 1 d . . . . .
H12 H 0.809189 0.911982 0.310029 0.036 Uiso 1 1 calc R U . . .
C13 C 1.0203(2) 0.89344(19) 0.31985(7) 0.0249(4) Uani 1 1 d . . . . .
C14 C 0.9747(2) 0.6681(2) 0.27624(7) 0.0234(4) Uani 1 1 d . . . . .
H14A H 0.881165 0.693568 0.264819 0.028 Uiso 1 1 calc R U . . .
H14B H 1.014288 0.605338 0.251765 0.028 Uiso 1 1 calc R U . . .
C15 C 0.84952(17) 0.52596(18) 0.33219(7) 0.0182(3) Uani 1 1 d . . . . .
C16 C 0.73470(18) 0.37266(19) 0.38938(7) 0.0202(3) Uani 1 1 d . . . . .
H16A H 0.757073 0.323426 0.420209 0.024 Uiso 1 1 calc R U . . .
H16B H 0.724527 0.307165 0.362161 0.024 Uiso 1 1 calc R U . . .
C17 C 0.59605(18) 0.44767(18) 0.39651(6) 0.0172(3) Uani 1 1 d . . . . .
C18 C 0.34391(17) 0.46088(18) 0.38528(6) 0.0167(3) Uani 1 1 d . . . . .
H18 H 0.345952 0.556432 0.375119 0.020 Uiso 1 1 calc R U . . .
C19 C 0.30290(17) 0.44696(17) 0.44073(6) 0.0162(3) Uani 1 1 d . . . . .
C20 C 0.23936(19) 0.3803(2) 0.35226(7) 0.0224(4) Uani 1 1 d . . . . .
H20A H 0.192067 0.311129 0.372140 0.027 Uiso 1 1 calc R U . . .
H20B H 0.169054 0.439865 0.337547 0.027 Uiso 1 1 calc R U . . .
C21 C 0.3304(2) 0.3162(2) 0.31102(7) 0.0245(4) Uani 1 1 d . . . . .
H21A H 0.343672 0.378308 0.282867 0.029 Uiso 1 1 calc R U . . .
H21B H 0.287879 0.233356 0.298434 0.029 Uiso 1 1 calc R U . . .
C22 C 0.47029(19) 0.28676(18) 0.33758(7) 0.0208(3) Uani 1 1 d . . . . .
H22A H 0.469019 0.198448 0.353763 0.025 Uiso 1 1 calc R U . . .
H22B H 0.548395 0.290570 0.313870 0.025 Uiso 1 1 calc R U . . .
C23 C 0.15631(17) 0.51815(17) 0.51039(6) 0.0165(3) Uani 1 1 d . . . . .
H23 H 0.226462 0.499216 0.536750 0.020 Uiso 1 1 calc R U . . .
C24 C 0.05251(17) 0.40144(17) 0.50514(6) 0.0163(3) Uani 1 1 d . . . . .
C25 C 0.07482(19) 0.64988(18) 0.52204(7) 0.0222(4) Uani 1 1 d . . . . .
H25A H -0.025490 0.636750 0.516913 0.027 Uiso 1 1 calc R U . . .
H25B H 0.090564 0.677976 0.556861 0.027 Uiso 1 1 calc R U . . .
C26 C 0.1321(2) 0.75589(18) 0.48515(7) 0.0220(4) Uani 1 1 d . . . . .
H26 H 0.058312 0.820433 0.475435 0.026 Uiso 1 1 calc R U . . .
C27 C 0.1814(2) 0.67421(18) 0.43949(7) 0.0214(4) Uani 1 1 d . . . . .
H27A H 0.105701 0.662348 0.415147 0.026 Uiso 1 1 calc R U . . .
H27B H 0.260297 0.718087 0.422832 0.026 Uiso 1 1 calc R U . . .

loop_
_atom_site_aniso_label
_atom_site_aniso_U_11
_atom_site_aniso_U_22
_atom_site_aniso_U_33
_atom_site_aniso_U_23
_atom_site_aniso_U_13
_atom_site_aniso_U_12
O1 0.0160(6) 0.0235(6) 0.0202(6) 0.0044(5) -0.0019(5) -0.0024(5)
O2 0.0183(6) 0.0309(7) 0.0224(6) -0.0008(5) -0.0044(5) -0.0014(5)
O3 0.0240(6) 0.0208(6) 0.0297(7) -0.0078(5) -0.0046(5) 0.0001(5)
O4 0.0243(6) 0.0195(6) 0.0225(6) 0.0052(5) 0.0047(5) 0.0068(5)
O5 0.0240(6) 0.0233(6) 0.0182(6) 0.0012(5) -0.0031(5) -0.0040(5)
O6 0.0250(6) 0.0223(6) 0.0176(6) 0.0034(5) -0.0013(5) -0.0102(5)
O7 0.0327(8) 0.0329(8) 0.0522(10) -0.0232(7) 0.0221(7) -0.0169(7)
N1 0.0146(6) 0.0248(8) 0.0224(7) 0.0040(6) -0.0037(5) -0.0030(6)
N2 0.0139(6) 0.0163(6) 0.0175(6) -0.0022(5) 0.0019(5) 0.0011(5)
N3 0.0163(7) 0.0146(7) 0.0175(6) 0.0020(5) 0.0025(5) 0.0007(5)
C1 0.0212(8) 0.0230(9) 0.0187(8) 0.0056(7) 0.0020(7) 0.0014(7)
C2 0.0214(8) 0.0243(9) 0.0200(8) 0.0086(7) 0.0015(7) -0.0018(7)
C3 0.0259(9) 0.0340(10) 0.0243(9) 0.0112(8) 0.0061(7) 0.0047(8)
C4 0.0257(10) 0.0503(13) 0.0365(11) 0.0244(10) 0.0104(8) 0.0065(9)
C5 0.0221(10) 0.0597(15) 0.0440(12) 0.0318(12) -0.0049(9) -0.0113(10)
C6 0.0358(12) 0.0406(12) 0.0350(11) 0.0186(9) -0.0104(9) -0.0181(10)
C7 0.0293(9) 0.0260(9) 0.0248(9) 0.0108(7) -0.0025(8) -0.0091(8)
C8 0.0440(12) 0.0185(9) 0.0232(9) 0.0058(7) 0.0022(8) -0.0052(8)
C9 0.0651(16) 0.0217(10) 0.0307(11) 0.0018(8) -0.0031(10) -0.0102(10)
C10 0.0726(18) 0.0204(10) 0.0329(11) 0.0000(8) 0.0148(12) 0.0050(11)
C11 0.0532(14) 0.0257(10) 0.0375(12) 0.0074(9) 0.0163(10) 0.0106(10)
C12 0.0350(11) 0.0226(9) 0.0313(10) 0.0083(8) 0.0076(8) 0.0053(8)
C13 0.0333(10) 0.0184(8) 0.0232(9) 0.0066(7) 0.0049(8) 0.0006(8)
C14 0.0244(8) 0.0281(9) 0.0177(8) 0.0037(7) -0.0008(7) -0.0014(8)
C15 0.0133(7) 0.0187(8) 0.0225(8) -0.0028(6) 0.0007(6) 0.0019(6)
C16 0.0152(8) 0.0193(8) 0.0262(8) 0.0011(7) -0.0009(6) -0.0006(6)
C17 0.0168(8) 0.0165(8) 0.0184(8) -0.0001(6) -0.0002(6) -0.0010(6)
C18 0.0151(7) 0.0178(8) 0.0172(7) 0.0012(6) 0.0018(6) 0.0018(6)
C19 0.0127(7) 0.0166(8) 0.0193(8) 0.0015(6) 0.0003(6) 0.0005(6)
C20 0.0168(8) 0.0276(9) 0.0228(8) 0.0003(7) -0.0023(7) -0.0001(7)
C21 0.0215(8) 0.0291(9) 0.0227(9) -0.0052(7) -0.0055(7) 0.0020(8)
C22 0.0197(8) 0.0226(8) 0.0201(8) -0.0079(6) -0.0020(7) 0.0028(7)
C23 0.0154(7) 0.0177(8) 0.0163(7) 0.0001(6) 0.0015(6) -0.0009(6)
C24 0.0158(7) 0.0167(7) 0.0163(7) 0.0004(6) 0.0010(6) 0.0012(6)
C25 0.0198(8) 0.0184(8) 0.0284(9) -0.0027(7) 0.0068(7) -0.0008(7)
C26 0.0224(9) 0.0164(8) 0.0272(9) -0.0003(7) 0.0061(7) 0.0026(7)
C27 0.0272(9) 0.0149(8) 0.0220(8) 0.0023(6) 0.0033(7) 0.0045(7)

loop_
_atom_type_symbol
_atom_type_description
_atom_type_scat_dispersion_real
_atom_type_scat_dispersion_imag
_atom_type_scat_source
C C 0.0181 0.0091 'International Tables Vol C Tables 4.2.6.8 and 6.1.1.4'
H H 0.0000 0.0000 'International Tables Vol C Tables 4.2.6.8 and 6.1.1.4'
N N 0.0311 0.0180 'International Tables Vol C Tables 4.2.6.8 and 6.1.1.4'
O O 0.0492 0.0322 'International Tables Vol C Tables 4.2.6.8 and 6.1.1.4'

loop_
_geom_angle_atom_site_label_1
_geom_angle_atom_site_label_2
_geom_angle_atom_site_label_3
_geom_angle
_geom_angle_site_symmetry_1
_geom_angle_site_symmetry_3
_geom_angle_publ_flag
C15 O1 C14 114.38(13) . . ?
C24 O6 H6 109.5 . . ?
C26 O7 H7 109.5 . . ?
C15 N1 C16 118.58(15) . . ?
C15 N1 H1 120.7 . . ?
C16 N1 H1 120.7 . . ?
C17 N2 C18 119.03(14) . . ?
C17 N2 C22 127.75(14) . . ?
C18 N2 C22 112.88(13) . . ?
C19 N3 C23 119.12(14) . . ?
C19 N3 C27 128.22(14) . . ?
C23 N3 C27 112.38(13) . . ?
C13 C1 C14 114.15(15) . . ?
C13 C1 C2 102.65(16) . . ?
C14 C1 C2 117.55(16) . . ?
C13 C1 H1A 107.3 . . ?
C14 C1 H1A 107.3 . . ?
C2 C1 H1A 107.3 . . ?
C3 C2 C7 121.10(18) . . ?
C3 C2 C1 129.23(18) . . ?
C7 C2 C1 109.65(17) . . ?
C2 C3 C4 118.5(2) . . ?
C2 C3 H3 120.8 . . ?
C4 C3 H3 120.8 . . ?
C5 C4 C3 120.4(2) . . ?
C5 C4 H4 119.8 . . ?
C3 C4 H4 119.8 . . ?
C6 C5 C4 121.2(2) . . ?
C6 C5 H5 119.4 . . ?
C4 C5 H5 119.4 . . ?
C5 C6 C7 118.6(2) . . ?
C5 C6 H6A 120.7 . . ?
C7 C6 H6A 120.7 . . ?
C6 C7 C2 120.3(2) . . ?
C6 C7 C8 131.0(2) . . ?
C2 C7 C8 108.66(17) . . ?
C13 C8 C9 119.7(2) . . ?
C13 C8 C7 108.28(17) . . ?
C9 C8 C7 131.9(2) . . ?
C10 C9 C8 118.6(2) . . ?
C10 C9 H9 120.7 . . ?
C8 C9 H9 120.7 . . ?
C11 C10 C9 121.2(2) . . ?
C11 C10 H10 119.4 . . ?
C9 C10 H10 119.4 . . ?
C10 C11 C12 120.5(2) . . ?
C10 C11 H11 119.7 . . ?
C12 C11 H11 119.7 . . ?
C11 C12 C13 118.8(2) . . ?
C11 C12 H12 120.6 . . ?
C13 C12 H12 120.6 . . ?
C12 C13 C8 121.21(19) . . ?
C12 C13 C1 128.37(19) . . ?
C8 C13 C1 110.41(17) . . ?
O1 C14 C1 109.31(14) . . ?
O1 C14 H14A 109.8 . . ?
C1 C14 H14A 109.8 . . ?
O1 C14 H14B 109.8 . . ?
C1 C14 H14B 109.8 . . ?
H14A C14 H14B 108.3 . . ?
O2 C15 N1 124.23(16) . . ?
O2 C15 O1 123.68(16) . . ?
N1 C15 O1 112.09(14) . . ?
N1 C16 C17 111.95(15) . . ?
N1 C16 H16A 109.2 . . ?
C17 C16 H16A 109.2 . . ?
N1 C16 H16B 109.2 . . ?
C17 C16 H16B 109.2 . . ?
H16A C16 H16B 107.9 . . ?
O3 C17 N2 120.62(16) . . ?
O3 C17 C16 120.81(15) . . ?
N2 C17 C16 118.46(15) . . ?
N2 C18 C19 111.01(13) . . ?
N2 C18 C20 103.89(13) . . ?
C19 C18 C20 109.38(14) . . ?
N2 C18 H18 110.8 . . ?
C19 C18 H18 110.8 . . ?
C20 C18 H18 110.8 . . ?
O4 C19 N3 120.36(15) . . ?
O4 C19 C18 120.90(15) . . ?
N3 C19 C18 118.43(15) . . ?
C21 C20 C18 104.57(14) . . ?
C21 C20 H20A 110.8 . . ?
C18 C20 H20A 110.8 . . ?
C21 C20 H20B 110.8 . . ?
C18 C20 H20B 110.8 . . ?
H20A C20 H20B 108.9 . . ?
C20 C21 C22 104.14(14) . . ?
C20 C21 H21A 110.9 . . ?
C22 C21 H21A 110.9 . . ?
C20 C21 H21B 110.9 . . ?
C22 C21 H21B 110.9 . . ?
H21A C21 H21B 108.9 . . ?
N2 C22 C21 102.91(14) . . ?
N2 C22 H22A 111.2 . . ?
C21 C22 H22A 111.2 . . ?
N2 C22 H22B 111.2 . . ?
C21 C22 H22B 111.2 . . ?
H22A C22 H22B 109.1 . . ?
N3 C23 C24 109.55(13) . . ?
N3 C23 C25 104.46(13) . . ?
C24 C23 C25 109.32(13) . . ?
N3 C23 H23 111.1 . . ?
C24 C23 H23 111.1 . . ?
C25 C23 H23 111.1 . . ?
O5 C24 O6 124.39(15) . . ?
O5 C24 C23 122.91(15) . . ?
O6 C24 C23 112.62(14) . . ?
C26 C25 C23 105.76(14) . . ?
C26 C25 H25A 110.6 . . ?
C23 C25 H25A 110.6 . . ?
C26 C25 H25B 110.6 . . ?
C23 C25 H25B 110.6 . . ?
H25A C25 H25B 108.7 . . ?
O7 C26 C27 107.90(15) . . ?
O7 C26 C25 111.48(16) . . ?
C27 C26 C25 104.48(14) . . ?
O7 C26 H26 110.9 . . ?
C27 C26 H26 110.9 . . ?
C25 C26 H26 110.9 . . ?
N3 C27 C26 103.59(14) . . ?
N3 C27 H27A 111.0 . . ?
C26 C27 H27A 111.0 . . ?
N3 C27 H27B 111.0 . . ?
C26 C27 H27B 111.0 . . ?
H27A C27 H27B 109.0 . . ?

loop_
_geom_bond_atom_site_label_1
_geom_bond_atom_site_label_2
_geom_bond_distance
_geom_bond_site_symmetry_2
_geom_bond_publ_flag
O1 C15 1.357(2) . ?
O1 C14 1.445(2) . ?
O2 C15 1.220(2) . ?
O3 C17 1.236(2) . ?
O4 C19 1.246(2) . ?
O5 C24 1.212(2) . ?
O6 C24 1.319(2) . ?
O6 H6 0.8200 . ?
O7 C26 1.411(2) . ?
O7 H7 0.8200 . ?
N1 C15 1.340(2) . ?
N1 C16 1.447(2) . ?
N1 H1 0.8600 . ?
N2 C17 1.338(2) . ?
N2 C18 1.463(2) . ?
N2 C22 1.469(2) . ?
N3 C19 1.333(2) . ?
N3 C23 1.459(2) . ?
N3 C27 1.469(2) . ?
C1 C13 1.509(3) . ?
C1 C14 1.515(3) . ?
C1 C2 1.518(3) . ?
C1 H1A 0.9800 . ?
C2 C3 1.381(3) . ?
C2 C7 1.399(3) . ?
C3 C4 1.398(3) . ?
C3 H3 0.9300 . ?
C4 C5 1.387(4) . ?
C4 H4 0.9300 . ?
C5 C6 1.386(4) . ?
C5 H5 0.9300 . ?
C6 C7 1.389(3) . ?
C6 H6A 0.9300 . ?
C7 C8 1.478(3) . ?
C8 C13 1.395(3) . ?
C8 C9 1.398(3) . ?
C9 C10 1.397(4) . ?
C9 H9 0.9300 . ?
C10 C11 1.380(4) . ?
C10 H10 0.9300 . ?
C11 C12 1.386(3) . ?
C11 H11 0.9300 . ?
C12 C13 1.390(3) . ?
C12 H12 0.9300 . ?
C14 H14A 0.9700 . ?
C14 H14B 0.9700 . ?
C16 C17 1.521(2) . ?
C16 H16A 0.9700 . ?
C16 H16B 0.9700 . ?
C18 C19 1.518(2) . ?
C18 C20 1.541(2) . ?
C18 H18 0.9800 . ?
C20 C21 1.525(3) . ?
C20 H20A 0.9700 . ?
C20 H20B 0.9700 . ?
C21 C22 1.529(2) . ?
C21 H21A 0.9700 . ?
C21 H21B 0.9700 . ?
C22 H22A 0.9700 . ?
C22 H22B 0.9700 . ?
C23 C24 1.521(2) . ?
C23 C25 1.543(2) . ?
C23 H23 0.9800 . ?
C25 C26 1.528(3) . ?
C25 H25A 0.9700 . ?
C25 H25B 0.9700 . ?
C26 C27 1.522(2) . ?
C26 H26 0.9800 . ?
C27 H27A 0.9700 . ?
C27 H27B 0.9700 . ?

loop_
_geom_torsion_atom_site_label_1
_geom_torsion_atom_site_label_2
_geom_torsion_atom_site_label_3
_geom_torsion_atom_site_label_4
_geom_torsion
_geom_torsion_site_symmetry_1
_geom_torsion_site_symmetry_2
_geom_torsion_site_symmetry_3
_geom_torsion_site_symmetry_4
_geom_torsion_publ_flag
C13 C1 C2 C3 175.68(18) . . . . ?
C14 C1 C2 C3 49.5(3) . . . . ?
C13 C1 C2 C7 -5.98(18) . . . . ?
C14 C1 C2 C7 -132.14(17) . . . . ?
C7 C2 C3 C4 0.3(3) . . . . ?
C1 C2 C3 C4 178.46(17) . . . . ?
C2 C3 C4 C5 -1.3(3) . . . . ?
C3 C4 C5 C6 0.9(3) . . . . ?
C4 C5 C6 C7 0.5(3) . . . . ?
C5 C6 C7 C2 -1.5(3) . . . . ?
C5 C6 C7 C8 175.61(19) . . . . ?
C3 C2 C7 C6 1.1(3) . . . . ?
C1 C2 C7 C6 -177.39(17) . . . . ?
C3 C2 C7 C8 -176.56(16) . . . . ?
C1 C2 C7 C8 4.9(2) . . . . ?
C6 C7 C8 C13 -179.0(2) . . . . ?
C2 C7 C8 C13 -1.7(2) . . . . ?
C6 C7 C8 C9 -2.6(4) . . . . ?
C2 C7 C8 C9 174.7(2) . . . . ?
C13 C8 C9 C10 0.3(3) . . . . ?
C7 C8 C9 C10 -175.8(2) . . . . ?
C8 C9 C10 C11 -0.1(3) . . . . ?
C9 C10 C11 C12 0.1(3) . . . . ?
C10 C11 C12 C13 -0.1(3) . . . . ?
C11 C12 C13 C8 0.3(3) . . . . ?
C11 C12 C13 C1 178.86(18) . . . . ?
C9 C8 C13 C12 -0.3(3) . . . . ?
C7 C8 C13 C12 176.57(17) . . . . ?
C9 C8 C13 C1 -179.16(17) . . . . ?
C7 C8 C13 C1 -2.2(2) . . . . ?
C14 C1 C13 C12 -45.4(3) . . . . ?
C2 C1 C13 C12 -173.77(18) . . . . ?
C14 C1 C13 C8 133.26(17) . . . . ?
C2 C1 C13 C8 4.94(19) . . . . ?
C15 O1 C14 C1 156.12(15) . . . . ?
C13 C1 C14 O1 -55.4(2) . . . . ?
C2 C1 C14 O1 64.9(2) . . . . ?
C16 N1 C15 O2 2.6(3) . . . . ?
C16 N1 C15 O1 -177.42(15) . . . . ?
C14 O1 C15 O2 -2.7(2) . . . . ?
C14 O1 C15 N1 177.27(15) . . . . ?
C15 N1 C16 C17 -69.2(2) . . . . ?
C18 N2 C17 O3 -1.3(2) . . . . ?
C22 N2 C17 O3 171.43(16) . . . . ?
C18 N2 C17 C16 175.11(15) . . . . ?
C22 N2 C17 C16 -12.2(3) . . . . ?
N1 C16 C17 O3 -47.4(2) . . . . ?
N1 C16 C17 N2 136.24(16) . . . . ?
C17 N2 C18 C19 -66.21(19) . . . . ?
C22 N2 C18 C19 120.04(16) . . . . ?
C17 N2 C18 C20 176.33(14) . . . . ?
C22 N2 C18 C20 2.58(18) . . . . ?
C23 N3 C19 O4 -7.8(2) . . . . ?
C27 N3 C19 O4 178.78(16) . . . . ?
C23 N3 C19 C18 165.88(14) . . . . ?
C27 N3 C19 C18 -7.6(3) . . . . ?
N2 C18 C19 O4 -36.1(2) . . . . ?
C20 C18 C19 O4 77.99(19) . . . . ?
N2 C18 C19 N3 150.30(15) . . . . ?
C20 C18 C19 N3 -95.64(18) . . . . ?
N2 C18 C20 C21 -22.46(18) . . . . ?
C19 C18 C20 C21 -141.05(15) . . . . ?
C18 C20 C21 C22 33.67(19) . . . . ?
C17 N2 C22 C21 -154.93(17) . . . . ?
C18 N2 C22 C21 18.16(19) . . . . ?
C20 C21 C22 N2 -31.43(19) . . . . ?
C19 N3 C23 C24 -62.71(19) . . . . ?
C27 N3 C23 C24 111.72(16) . . . . ?
C19 N3 C23 C25 -179.72(15) . . . . ?
C27 N3 C23 C25 -5.29(18) . . . . ?
N3 C23 C24 O5 -25.2(2) . . . . ?
C25 C23 C24 O5 88.7(2) . . . . ?
N3 C23 C24 O6 157.93(14) . . . . ?
C25 C23 C24 O6 -88.16(17) . . . . ?
N3 C23 C25 C26 -14.21(18) . . . . ?
C24 C23 C25 C26 -131.38(15) . . . . ?
C23 C25 C26 O7 -88.62(17) . . . . ?
C23 C25 C26 C27 27.66(19) . . . . ?
C19 N3 C27 C26 -163.65(16) . . . . ?
C23 N3 C27 C26 22.55(18) . . . . ?
O7 C26 C27 N3 88.56(17) . . . . ?
C25 C26 C27 N3 -30.19(18) . . . . ?
